data_2222516
loop_
_publ_author_name
'Kiessling, Anthony'
'Campana, Charles'
'Kastner, Margaret E.'

_publ_section_title
;
 A 3,5-dinitrobenzoyl derivative of a stereoisomer of glycerol
 menthonide
;
_journal_coeditor_code ZL2211
_journal_issue 7
_journal_name_full 'Acta Crystallographica Section E'
_journal_page_first o1540
_journal_paper_doi 10.1107/S1600536809020960
_journal_volume 65
_journal_year 2009
_chemical_formula_iupac 'C20 H26 N2 O8'
_chemical_formula_moiety 'C20 H26 N2 O8'
_chemical_formula_sum 'C20 H26 N2 O8'
_chemical_formula_weight 422.43
_chemical_melting_point 368
_chemical_name_systematic
;
[(2<i>S</i>,5<i>R</i>,6<i>S</i>,9<i>R</i>)-6-isopropyl-9-methyl-1,4-
dioxaspiro[4.5]dec-2-yl]methyl 3,5-dinitrobenzoate
;
_space_group_IT_number 4
_symmetry_cell_setting monoclinic
_symmetry_space_group_name_Hall 'P 2yb'
_symmetry_space_group_name_H-M 'P 1 21 1'
_atom_sites_solution_hydrogens geom
_atom_sites_solution_primary direct
_atom_sites_solution_secondary difmap
_audit_creation_method SHELXL-97
_cell_angle_alpha 90.00
_cell_angle_beta 103.923(3)
_cell_angle_gamma 90.00
_cell_formula_units_Z 2
_cell_length_a 9.4396(5)
_cell_length_b 5.8825(3)
_cell_length_c 19.6719(10)
_cell_measurement_reflns_used 9947
_cell_measurement_temperature 100(2)
_cell_measurement_theta_max 68.20
_cell_measurement_theta_min 2.31
_cell_volume 1060.26(10)
_computing_cell_refinement 'SAINT (Bruker, 2008)'
_computing_data_collection 'APEX2 (Bruker, 2008)'
_computing_data_reduction 'SAINT (Bruker, 2008)'
_computing_molecular_graphics 'SHELXTL (Sheldrick, 2008)'
_computing_publication_material 'SHELXTL (Sheldrick, 2008)'
_computing_structure_refinement 'SHELXTL (Sheldrick, 2008)'
_computing_structure_solution 'SHELXTL (Sheldrick, 2008)'
_diffrn_ambient_temperature 100(2)
_diffrn_measured_fraction_theta_full 0.969
_diffrn_measured_fraction_theta_max 0.970
_diffrn_measurement_device_type 'Bruker SMART APEXII CCD area-detector'
_diffrn_measurement_method '\f and \w'
_diffrn_radiation_monochromator graphite
_diffrn_radiation_source 'fine-focus sealed tube'
_diffrn_radiation_type CuK\a
_diffrn_radiation_wavelength 1.54178
_diffrn_reflns_av_R_equivalents 0.0245
_diffrn_reflns_av_sigmaI/netI 0.0168
_diffrn_reflns_limit_h_max 11
_diffrn_reflns_limit_h_min -11
_diffrn_reflns_limit_k_max 5
_diffrn_reflns_limit_k_min -6
_diffrn_reflns_limit_l_max 23
_diffrn_reflns_limit_l_min -23
_diffrn_reflns_number 16481
_diffrn_reflns_theta_full 68.23
_diffrn_reflns_theta_max 68.23
_diffrn_reflns_theta_min 2.31
_exptl_absorpt_coefficient_mu 0.866
_exptl_absorpt_correction_T_max 0.9770
_exptl_absorpt_correction_T_min 0.6024
_exptl_absorpt_correction_type multi-scan
_exptl_absorpt_process_details '(SADABS; Bruker, 2008)'
_exptl_crystal_colour colourless
_exptl_crystal_density_diffrn 1.323
_exptl_crystal_description needle
_exptl_crystal_F_000 448
_exptl_crystal_size_max 0.376
_exptl_crystal_size_mid 0.09
_exptl_crystal_size_min 0.02
_refine_diff_density_max 0.100
_refine_diff_density_min -0.109
_refine_ls_abs_structure_details 'Flack (1983), 1131 Friedel pairs'
_refine_ls_abs_structure_Flack 0.03(13)
_refine_ls_extinction_coef 0.0009(2)
_refine_ls_extinction_expression Fc^*^=kFc[1+0.001xFc^2^\l^3^/sin(2\q)]^-1/4^
_refine_ls_extinction_method 'SHELXTL (Sheldrick, 2008)'
_refine_ls_goodness_of_fit_ref 1.063
_refine_ls_hydrogen_treatment constr
_refine_ls_matrix_type full
_refine_ls_number_parameters 276
_refine_ls_number_reflns 3275
_refine_ls_number_restraints 1
_refine_ls_restrained_S_all 1.063
_refine_ls_R_factor_all 0.0183
_refine_ls_R_factor_gt 0.0181
_refine_ls_shift/su_max 0.001
_refine_ls_shift/su_mean 0.000
_refine_ls_structure_factor_coef Fsqd
_refine_ls_weighting_details 'calc w=1/[\s^2^(Fo^2^)+(0.0245P)^2^+0.0832P] where P=(Fo^2^+2Fc^2^)/3'
_refine_ls_weighting_scheme calc
_refine_ls_wR_factor_gt 0.0450
_refine_ls_wR_factor_ref 0.0452
_reflns_number_gt 3254
_reflns_number_total 3275
_reflns_threshold_expression I>2\s(I)
_cod_data_source_file zl2211.cif
_cod_data_source_block I
_cod_depositor_comments
;
The following automatic conversions were performed:
'_symmetry_cell_setting' value 'Monoclinic' changed to 'monoclinic'
according to '/home/saulius/struct/CIF-dictionaries/cif_core.dic'
dictionary named 'cif_core.dic' version 2.4.1 from 2010-06-29.

Automatic conversion script
Id: cif_fix_enum 1527 2010-12-29 10:47:43Z saulius 

The following automatic conversions were performed:

'_symmetry_cell_setting' value 'Monoclinic' changed to 'monoclinic'
according to /home/saulius/struct/CIF-dictionaries/cif_core.dic
dictionary named 'cif_core.dic' version 2.4.1 from 2010-06-29.

Automatic conversion script
Id: cif_fix_values 1715 2011-07-08 13:25:40Z adriana 
;
_cod_original_cell_volume 1060.26(9)
_cod_original_sg_symbol_H-M 'P 21'
_cod_database_code 2222516
_cod_database_fobs_code 2222516

loop_
_symmetry_equiv_pos_as_xyz
'x, y, z'
'-x, y+1/2, -z'

loop_
_atom_site_type_symbol
_atom_site_label
_atom_site_fract_x
_atom_site_fract_y
_atom_site_fract_z
_atom_site_U_iso_or_equiv
_atom_site_adp_type
_atom_site_calc_flag
_atom_site_refinement_flags
_atom_site_occupancy
_atom_site_disorder_assembly
_atom_site_disorder_group
O O1 0.72662(12) -0.12929(19) 0.71101(5) 0.0258(3) Uani d . 1 . .
C C2 0.81610(17) -0.1291(3) 0.78046(7) 0.0227(3) Uani d . 1 . .
H H2 0.9171 -0.1783 0.7796 0.027 Uiso calc R 1 . .
C C3 0.81810(17) 0.1200(3) 0.80073(8) 0.0222(3) Uani d . 1 . .
H H3A 0.7329 0.1589 0.8196 0.027 Uiso calc R 1 . .
H H3B 0.9088 0.1591 0.8359 0.027 Uiso calc R 1 . .
O O4 0.81137(12) 0.23300(19) 0.73591(5) 0.0227(2) Uani d . 1 . .
C C5 0.72348(19) 0.0946(3) 0.68212(8) 0.0232(3) Uani d . 1 . .
C C6 0.78923(18) 0.0943(3) 0.61799(8) 0.0266(4) Uani d . 1 . .
H H6 0.7245 -0.0053 0.5824 0.032 Uiso calc R 1 . .
C C7 0.7763(2) 0.3330(3) 0.58613(8) 0.0329(4) Uani d . 1 . .
H H7A 0.8359 0.4400 0.6202 0.039 Uiso calc R 1 . .
H H7B 0.8154 0.3319 0.5437 0.039 Uiso calc R 1 . .
C C8 0.6194(2) 0.4149(4) 0.56676(8) 0.0365(4) Uani d . 1 . .
H H8A 0.5619 0.3166 0.5293 0.044 Uiso calc R 1 . .
H H8B 0.6163 0.5717 0.5482 0.044 Uiso calc R 1 . .
C C9 0.54978(19) 0.4117(3) 0.62943(8) 0.0308(4) Uani d . 1 . .
H H9 0.6041 0.5223 0.6649 0.037 Uiso calc R 1 . .
C C10 0.56642(18) 0.1768(3) 0.66303(8) 0.0270(4) Uani d . 1 . .
H H10A 0.5289 0.1811 0.7059 0.032 Uiso calc R 1 . .
H H10B 0.5063 0.0670 0.6302 0.032 Uiso calc R 1 . .
C C11 0.3900(2) 0.4850(4) 0.60923(11) 0.0461(5) Uani d . 1 . .
H H11A 0.3347 0.3813 0.5736 0.069 Uiso calc R 1 . .
H H11B 0.3831 0.6400 0.5904 0.069 Uiso calc R 1 . .
H H11C 0.3497 0.4809 0.6507 0.069 Uiso calc R 1 . .
C C12 0.9428(2) -0.0117(4) 0.63175(9) 0.0344(4) Uani d . 1 . .
H H12 0.9459 -0.1414 0.6649 0.041 Uiso calc R 1 . .
C C13 0.9717(2) -0.1084(4) 0.56378(9) 0.0400(5) Uani d . 1 . .
H H13A 0.9693 0.0152 0.5301 0.060 Uiso calc R 1 . .
H H13B 0.8964 -0.2206 0.5439 0.060 Uiso calc R 1 . .
H H13C 1.0678 -0.1814 0.5740 0.060 Uiso calc R 1 . .
C C14 1.0663(2) 0.1510(5) 0.66460(13) 0.0633(8) Uani d . 1 . .
H H14A 1.1582 0.0664 0.6782 0.095 Uiso calc R 1 . .
H H14B 1.0452 0.2222 0.7061 0.095 Uiso calc R 1 . .
H H14C 1.0748 0.2687 0.6306 0.095 Uiso calc R 1 . .
C C15 0.75391(17) -0.2914(3) 0.82456(8) 0.0241(3) Uani d . 1 . .
H H15A 0.7341 -0.4403 0.8007 0.029 Uiso calc R 1 . .
H H15B 0.8241 -0.3148 0.8703 0.029 Uiso calc R 1 . .
O O16 0.61928(12) -0.19409(19) 0.83493(5) 0.0219(3) Uani d . 1 . .
C C17 0.55649(16) -0.3039(3) 0.87874(7) 0.0204(3) Uani d . 1 . .
C C18 0.43170(16) -0.1728(3) 0.89389(7) 0.0195(3) Uani d . 1 . .
C C19 0.36462(15) -0.2611(3) 0.94374(7) 0.0207(3) Uani d . 1 . .
H H19 0.3984 -0.3989 0.9673 0.025 Uiso calc R 1 . .
C C20 0.24814(16) -0.1456(3) 0.95844(7) 0.0196(3) Uani d . 1 . .
C C21 0.19642(16) 0.0567(3) 0.92634(7) 0.0197(3) Uani d . 1 . .
H H21 0.1167 0.1350 0.9373 0.024 Uiso calc R 1 . .
C C22 0.26696(16) 0.1397(3) 0.87730(8) 0.0203(3) Uani d . 1 . .
C C23 0.38314(16) 0.0311(3) 0.86020(8) 0.0196(3) Uani d . 1 . .
H H23 0.4288 0.0936 0.8264 0.024 Uiso calc R 1 . .
O O24 0.59532(12) -0.4860(2) 0.90476(6) 0.0267(3) Uani d . 1 . .
N N25 0.21586(14) 0.3563(2) 0.84164(6) 0.0219(3) Uani d . 1 . .
O O26 0.28039(12) 0.4291(2) 0.79908(5) 0.0270(3) Uani d . 1 . .
O O27 0.11232(11) 0.4517(2) 0.85721(6) 0.0275(3) Uani d . 1 . .
N N28 0.17654(13) -0.2454(3) 1.01017(6) 0.0222(3) Uani d . 1 . .
O O29 0.07569(12) -0.1400(2) 1.02463(6) 0.0299(3) Uani d . 1 . .
O O30 0.22049(12) -0.4300(2) 1.03556(6) 0.0271(3) Uani d . 1 . .

loop_
_atom_site_aniso_label
_atom_site_aniso_U_11
_atom_site_aniso_U_22
_atom_site_aniso_U_33
_atom_site_aniso_U_12
_atom_site_aniso_U_13
_atom_site_aniso_U_23
O1 0.0394(6) 0.0178(6) 0.0215(5) -0.0057(5) 0.0101(5) -0.0007(4)
C2 0.0236(7) 0.0238(9) 0.0229(7) 0.0038(7) 0.0097(6) 0.0018(7)
C3 0.0224(7) 0.0251(10) 0.0197(7) -0.0025(7) 0.0061(6) -0.0017(7)
O4 0.0302(5) 0.0196(6) 0.0189(5) -0.0046(5) 0.0068(4) -0.0012(5)
C5 0.0325(8) 0.0158(9) 0.0218(7) -0.0054(7) 0.0075(7) -0.0010(6)
C6 0.0348(9) 0.0263(10) 0.0196(7) -0.0092(8) 0.0083(7) -0.0040(7)
C7 0.0457(11) 0.0308(11) 0.0237(7) -0.0144(8) 0.0114(7) 0.0002(8)
C8 0.0484(11) 0.0313(11) 0.0249(8) -0.0089(9) -0.0011(7) 0.0060(7)
C9 0.0340(9) 0.0238(11) 0.0299(8) -0.0050(8) -0.0013(7) 0.0004(7)
C10 0.0279(8) 0.0261(10) 0.0266(7) -0.0081(7) 0.0057(6) -0.0018(7)
C11 0.0405(11) 0.0406(14) 0.0503(11) 0.0012(10) -0.0023(9) 0.0048(10)
C12 0.0388(10) 0.0405(12) 0.0272(8) -0.0038(9) 0.0144(8) -0.0053(8)
C13 0.0560(12) 0.0388(12) 0.0327(8) -0.0020(10) 0.0253(9) 0.0000(8)
C14 0.0360(11) 0.093(2) 0.0638(13) -0.0085(12) 0.0177(10) -0.0370(15)
C15 0.0248(8) 0.0232(10) 0.0266(7) 0.0072(7) 0.0110(6) 0.0023(7)
O16 0.0232(5) 0.0213(7) 0.0236(5) 0.0020(4) 0.0102(4) 0.0035(5)
C17 0.0229(7) 0.0205(9) 0.0169(6) -0.0020(6) 0.0034(6) -0.0026(6)
C18 0.0196(7) 0.0211(9) 0.0172(6) -0.0025(6) 0.0031(6) -0.0007(6)
C19 0.0204(8) 0.0217(9) 0.0181(6) -0.0002(7) 0.0007(6) 0.0010(6)
C20 0.0200(7) 0.0222(9) 0.0163(6) -0.0051(7) 0.0036(5) -0.0024(6)
C21 0.0162(7) 0.0218(9) 0.0208(7) -0.0004(6) 0.0037(5) -0.0041(6)
C22 0.0203(7) 0.0193(9) 0.0198(6) -0.0037(6) 0.0019(6) -0.0015(6)
C23 0.0206(7) 0.0202(9) 0.0184(7) -0.0032(6) 0.0052(6) -0.0010(6)
O24 0.0283(6) 0.0241(7) 0.0291(5) 0.0049(5) 0.0100(5) 0.0089(5)
N25 0.0209(6) 0.0193(8) 0.0236(6) -0.0027(6) 0.0017(5) -0.0011(6)
O26 0.0296(6) 0.0245(7) 0.0277(5) -0.0002(5) 0.0083(5) 0.0060(5)
O27 0.0217(5) 0.0223(7) 0.0379(6) 0.0024(5) 0.0060(5) 0.0005(5)
N28 0.0194(6) 0.0283(9) 0.0186(6) -0.0040(6) 0.0043(5) -0.0008(6)
O29 0.0245(6) 0.0357(7) 0.0328(5) 0.0008(6) 0.0137(5) 0.0043(6)
O30 0.0278(6) 0.0276(7) 0.0263(5) -0.0007(5) 0.0074(5) 0.0068(5)

loop_
_atom_type_symbol
_atom_type_description
_atom_type_scat_dispersion_real
_atom_type_scat_dispersion_imag
_atom_type_scat_source
C C 0.0181 0.0091 'International Tables Vol C Tables 4.2.6.8 and 6.1.1.4'
H H 0.0000 0.0000 'International Tables Vol C Tables 4.2.6.8 and 6.1.1.4'
N N 0.0311 0.0180 'International Tables Vol C Tables 4.2.6.8 and 6.1.1.4'
O O 0.0492 0.0322 'International Tables Vol C Tables 4.2.6.8 and 6.1.1.4'

loop_
_geom_angle_atom_site_label_1
_geom_angle_atom_site_label_2
_geom_angle_atom_site_label_3
_geom_angle_site_symmetry_1
_geom_angle_site_symmetry_3
_geom_angle
_geom_angle_publ_flag
C2 O1 C5 . . 109.35(12) ?
O1 C2 C15 . . 109.28(13) ?
O1 C2 C3 . . 102.70(13) ?
C15 C2 C3 . . 116.37(13) ?
O1 C2 H2 . . 109.4 ?
C15 C2 H2 . . 109.4 ?
C3 C2 H2 . . 109.4 ?
O4 C3 C2 . . 102.72(12) ?
O4 C3 H3A . . 111.2 ?
C2 C3 H3A . . 111.2 ?
O4 C3 H3B . . 111.2 ?
C2 C3 H3B . . 111.2 ?
H3A C3 H3B . . 109.1 ?
C3 O4 C5 . . 106.81(11) ?
O4 C5 O1 . . 106.07(11) ?
O4 C5 C10 . . 111.08(13) ?
O1 C5 C10 . . 108.47(14) ?
O4 C5 C6 . . 109.35(13) ?
O1 C5 C6 . . 110.57(14) ?
C10 C5 C6 . . 111.17(13) ?
C7 C6 C5 . . 109.12(14) ?
C7 C6 C12 . . 114.98(15) ?
C5 C6 C12 . . 113.93(14) ?
C7 C6 H6 . . 106.0 ?
C5 C6 H6 . . 106.0 ?
C12 C6 H6 . . 106.0 ?
C8 C7 C6 . . 111.77(15) ?
C8 C7 H7A . . 109.3 ?
C6 C7 H7A . . 109.3 ?
C8 C7 H7B . . 109.3 ?
C6 C7 H7B . . 109.3 ?
H7A C7 H7B . . 107.9 ?
C7 C8 C9 . . 112.11(14) ?
C7 C8 H8A . . 109.2 ?
C9 C8 H8A . . 109.2 ?
C7 C8 H8B . . 109.2 ?
C9 C8 H8B . . 109.2 ?
H8A C8 H8B . . 107.9 ?
C10 C9 C11 . . 111.20(15) ?
C10 C9 C8 . . 109.96(15) ?
C11 C9 C8 . . 112.06(15) ?
C10 C9 H9 . . 107.8 ?
C11 C9 H9 . . 107.8 ?
C8 C9 H9 . . 107.8 ?
C5 C10 C9 . . 112.88(14) ?
C5 C10 H10A . . 109.0 ?
C9 C10 H10A . . 109.0 ?
C5 C10 H10B . . 109.0 ?
C9 C10 H10B . . 109.0 ?
H10A C10 H10B . . 107.8 ?
C9 C11 H11A . . 109.5 ?
C9 C11 H11B . . 109.5 ?
H11A C11 H11B . . 109.5 ?
C9 C11 H11C . . 109.5 ?
H11A C11 H11C . . 109.5 ?
H11B C11 H11C . . 109.5 ?
C14 C12 C13 . . 108.84(16) ?
C14 C12 C6 . . 114.26(18) ?
C13 C12 C6 . . 110.70(15) ?
C14 C12 H12 . . 107.6 ?
C13 C12 H12 . . 107.6 ?
C6 C12 H12 . . 107.6 ?
C12 C13 H13A . . 109.5 ?
C12 C13 H13B . . 109.5 ?
H13A C13 H13B . . 109.5 ?
C12 C13 H13C . . 109.5 ?
H13A C13 H13C . . 109.5 ?
H13B C13 H13C . . 109.5 ?
C12 C14 H14A . . 109.5 ?
C12 C14 H14B . . 109.5 ?
H14A C14 H14B . . 109.5 ?
C12 C14 H14C . . 109.5 ?
H14A C14 H14C . . 109.5 ?
H14B C14 H14C . . 109.5 ?
O16 C15 C2 . . 107.91(13) ?
O16 C15 H15A . . 110.1 ?
C2 C15 H15A . . 110.1 ?
O16 C15 H15B . . 110.1 ?
C2 C15 H15B . . 110.1 ?
H15A C15 H15B . . 108.4 ?
C17 O16 C15 . . 116.25(13) ?
O24 C17 O16 . . 124.84(15) ?
O24 C17 C18 . . 123.15(14) ?
O16 C17 C18 . . 112.00(14) ?
C19 C18 C23 . . 120.27(14) ?
C19 C18 C17 . . 117.49(15) ?
C23 C18 C17 . . 122.24(13) ?
C20 C19 C18 . . 118.97(15) ?
C20 C19 H19 . . 120.5 ?
C18 C19 H19 . . 120.5 ?
C21 C20 C19 . . 122.72(14) ?
C21 C20 N28 . . 119.29(14) ?
C19 C20 N28 . . 117.99(15) ?
C20 C21 C22 . . 116.46(14) ?
C20 C21 H21 . . 121.8 ?
C22 C21 H21 . . 121.8 ?
C23 C22 C21 . . 123.38(15) ?
C23 C22 N25 . . 118.12(13) ?
C21 C22 N25 . . 118.50(13) ?
C22 C23 C18 . . 118.20(14) ?
C22 C23 H23 . . 120.9 ?
C18 C23 H23 . . 120.9 ?
O26 N25 O27 . . 124.54(14) ?
O26 N25 C22 . . 117.82(13) ?
O27 N25 C22 . . 117.64(12) ?
O30 N28 O29 . . 124.03(13) ?
O30 N28 C20 . . 117.93(13) ?
O29 N28 C20 . . 118.03(14) ?

loop_
_geom_bond_atom_site_label_1
_geom_bond_atom_site_label_2
_geom_bond_site_symmetry_2
_geom_bond_distance
_geom_bond_publ_flag
O1 C2 . 1.4230(17) ?
O1 C5 . 1.432(2) ?
C2 C15 . 1.501(2) ?
C2 C3 . 1.518(2) ?
C2 H2 . 1.0000 ?
C3 O4 . 1.4259(18) ?
C3 H3A . 0.9900 ?
C3 H3B . 0.9900 ?
O4 C5 . 1.4310(19) ?
C5 C10 . 1.518(2) ?
C5 C6 . 1.534(2) ?
C6 C7 . 1.531(3) ?
C6 C12 . 1.541(2) ?
C6 H6 . 1.0000 ?
C7 C8 . 1.517(3) ?
C7 H7A . 0.9900 ?
C7 H7B . 0.9900 ?
C8 C9 . 1.530(2) ?
C8 H8A . 0.9900 ?
C8 H8B . 0.9900 ?
C9 C10 . 1.523(3) ?
C9 C11 . 1.526(3) ?
C9 H9 . 1.0000 ?
C10 H10A . 0.9900 ?
C10 H10B . 0.9900 ?
C11 H11A . 0.9800 ?
C11 H11B . 0.9800 ?
C11 H11C . 0.9800 ?
C12 C14 . 1.526(3) ?
C12 C13 . 1.537(2) ?
C12 H12 . 1.0000 ?
C13 H13A . 0.9800 ?
C13 H13B . 0.9800 ?
C13 H13C . 0.9800 ?
C14 H14A . 0.9800 ?
C14 H14B . 0.9800 ?
C14 H14C . 0.9800 ?
C15 O16 . 1.4523(18) ?
C15 H15A . 0.9900 ?
C15 H15B . 0.9900 ?
O16 C17 . 1.3257(19) ?
C17 O24 . 1.206(2) ?
C17 C18 . 1.497(2) ?
C18 C19 . 1.390(2) ?
C18 C23 . 1.393(2) ?
C19 C20 . 1.381(2) ?
C19 H19 . 0.9500 ?
C20 C21 . 1.380(2) ?
C20 N28 . 1.4726(19) ?
C21 C22 . 1.386(2) ?
C21 H21 . 0.9500 ?
C22 C23 . 1.379(2) ?
C22 N25 . 1.478(2) ?
C23 H23 . 0.9500 ?
N25 O26 . 1.2253(17) ?
N25 O27 . 1.2280(17) ?
N28 O30 . 1.2254(18) ?
N28 O29 . 1.2256(18) ?

loop_
_geom_torsion_atom_site_label_1
_geom_torsion_atom_site_label_2
_geom_torsion_atom_site_label_3
_geom_torsion_atom_site_label_4
_geom_torsion_site_symmetry_1
_geom_torsion_site_symmetry_2
_geom_torsion_site_symmetry_3
_geom_torsion_site_symmetry_4
_geom_torsion
_geom_torsion_publ_flag
C5 O1 C2 C15 . . . . 145.19(13) ?
C5 O1 C2 C3 . . . . 21.05(15) ?
O1 C2 C3 O4 . . . . -33.31(15) ?
C15 C2 C3 O4 . . . . -152.61(12) ?
C2 C3 O4 C5 . . . . 33.85(16) ?
C3 O4 C5 O1 . . . . -21.48(16) ?
C3 O4 C5 C10 . . . . 96.20(14) ?
C3 O4 C5 C6 . . . . -140.74(14) ?
C2 O1 C5 O4 . . . . -0.87(16) ?
C2 O1 C5 C10 . . . . -120.27(13) ?
C2 O1 C5 C6 . . . . 117.59(14) ?
O4 C5 C6 C7 . . . . -66.69(17) ?
O1 C5 C6 C7 . . . . 176.87(13) ?
C10 C5 C6 C7 . . . . 56.32(18) ?
O4 C5 C6 C12 . . . . 63.30(19) ?
O1 C5 C6 C12 . . . . -53.14(19) ?
C10 C5 C6 C12 . . . . -173.69(15) ?
C5 C6 C7 C8 . . . . -56.89(18) ?
C12 C6 C7 C8 . . . . 173.69(14) ?
C6 C7 C8 C9 . . . . 56.6(2) ?
C7 C8 C9 C10 . . . . -53.50(19) ?
C7 C8 C9 C11 . . . . -177.71(18) ?
O4 C5 C10 C9 . . . . 65.68(16) ?
O1 C5 C10 C9 . . . . -178.11(12) ?
C6 C5 C10 C9 . . . . -56.33(18) ?
C11 C9 C10 C5 . . . . 178.43(15) ?
C8 C9 C10 C5 . . . . 53.72(17) ?
C7 C6 C12 C14 . . . . 43.7(2) ?
C5 C6 C12 C14 . . . . -83.3(2) ?
C7 C6 C12 C13 . . . . -79.62(19) ?
C5 C6 C12 C13 . . . . 153.37(16) ?
O1 C2 C15 O16 . . . . -70.24(16) ?
C3 C2 C15 O16 . . . . 45.44(18) ?
C2 C15 O16 C17 . . . . -173.43(12) ?
C15 O16 C17 O24 . . . . -7.2(2) ?
C15 O16 C17 C18 . . . . 171.59(12) ?
O24 C17 C18 C19 . . . . 4.1(2) ?
O16 C17 C18 C19 . . . . -174.70(13) ?
O24 C17 C18 C23 . . . . -176.18(15) ?
O16 C17 C18 C23 . . . . 5.01(19) ?
C23 C18 C19 C20 . . . . 1.0(2) ?
C17 C18 C19 C20 . . . . -179.32(13) ?
C18 C19 C20 C21 . . . . -1.0(2) ?
C18 C19 C20 N28 . . . . 178.53(13) ?
C19 C20 C21 C22 . . . . 0.6(2) ?
N28 C20 C21 C22 . . . . -178.93(13) ?
C20 C21 C22 C23 . . . . -0.1(2) ?
C20 C21 C22 N25 . . . . -179.81(12) ?
C21 C22 C23 C18 . . . . 0.2(2) ?
N25 C22 C23 C18 . . . . 179.83(13) ?
C19 C18 C23 C22 . . . . -0.6(2) ?
C17 C18 C23 C22 . . . . 179.73(14) ?
C23 C22 N25 O26 . . . . -0.60(19) ?
C21 C22 N25 O26 . . . . 179.08(14) ?
C23 C22 N25 O27 . . . . 179.99(13) ?
C21 C22 N25 O27 . . . . -0.33(19) ?
C21 C20 N28 O30 . . . . 176.82(13) ?
C19 C20 N28 O30 . . . . -2.68(19) ?
C21 C20 N28 O29 . . . . -2.41(19) ?
C19 C20 N28 O29 . . . . 178.08(13) ?

loop_
_cod_related_entry_id
_cod_related_entry_database
_cod_related_entry_code
1 ChemSpider 24742540
